data_4340651
loop_
_publ_author_name
'Wang, Bin'
'Huang, Hongliang'
'Lv, Xiu-Liang'
'Xie, Yabo'
'Li, Ming'
'Li, Jian-Rong'

_publ_section_title
;
 Tuning CO2 Selective Adsorption over N2 and CH4 in UiO-67 Analogues
 through Ligand Functionalization.
;
_journal_issue 17
_journal_name_full 'Inorganic chemistry'
_journal_page_first 9254
_journal_page_last 9259
_journal_paper_doi 10.1021/ic5013473
_journal_volume 53
_journal_year 2014
_chemical_formula_moiety 'C42 H20 O22 S3 Zr3'
_chemical_formula_sum 'C42 H20 O22 S3 Zr3'
_chemical_formula_weight 1246.41
_chemical_name_systematic ?
_space_group_IT_number 205
_symmetry_cell_setting cubic
_symmetry_space_group_name_Hall '-P 2ac 2ab 3'
_symmetry_space_group_name_H-M 'P a -3'
_atom_sites_solution_hydrogens geom
_atom_sites_solution_primary direct
_atom_sites_solution_secondary difmap
_audit_creation_method SHELXL-97
_cell_angle_alpha 90.00
_cell_angle_beta 90.00
_cell_angle_gamma 90.00
_cell_formula_units_Z 8
_cell_length_a 26.3478(1)
_cell_length_b 26.3478(1)
_cell_length_c 26.3478(1)
_cell_measurement_reflns_used 3512
_cell_measurement_temperature 173(2)
_cell_measurement_theta_max 23.41
_cell_measurement_theta_min 2.16
_cell_volume 18290.82(12)
_computing_cell_refinement
;
CrysAlisPro, Agilent Technologies,
Version 1.171.36.28 (release 01-02-2013 CrysAlis171 .NET)
(compiled Feb  1 2013,16:14:44)
;
_computing_data_collection
;
CrysAlisPro, Agilent Technologies,
Version 1.171.36.28 (release 01-02-2013 CrysAlis171 .NET)
(compiled Feb  1 2013,16:14:44)
;
_computing_data_reduction
;
CrysAlisPro, Agilent Technologies,
Version 1.171.36.28 (release 01-02-2013 CrysAlis171 .NET)
(compiled Feb  1 2013,16:14:44)
;
_computing_molecular_graphics SHELXTL
_computing_publication_material SHELXTL
_computing_structure_refinement 'SHELXL-97 (Sheldrick, 2008)'
_computing_structure_solution 'SHELXS-97 (Sheldrick, 2008)'
_diffrn_ambient_temperature 173(2)
_diffrn_measured_fraction_theta_full 0.983
_diffrn_measured_fraction_theta_max 0.983
_diffrn_measurement_device_type 'SuperNova, Dual, Cu at zero, Atlas'
_diffrn_measurement_method '\w scans'
_diffrn_radiation_monochromator mirror
_diffrn_radiation_source 'SuperNova (Cu) X-ray Source'
_diffrn_radiation_type 'Cu K\a'
_diffrn_radiation_wavelength 1.54178
_diffrn_reflns_av_R_equivalents 0.0504
_diffrn_reflns_av_sigmaI/netI 0.0576
_diffrn_reflns_limit_h_max 31
_diffrn_reflns_limit_h_min -22
_diffrn_reflns_limit_k_max 20
_diffrn_reflns_limit_k_min -22
_diffrn_reflns_limit_l_max 33
_diffrn_reflns_limit_l_min -11
_diffrn_reflns_number 18245
_diffrn_reflns_theta_full 76.23
_diffrn_reflns_theta_max 76.23
_diffrn_reflns_theta_min 3.35
_exptl_absorpt_coefficient_mu 3.774
_exptl_absorpt_correction_T_max 0.5190
_exptl_absorpt_correction_T_min 0.5190
_exptl_absorpt_correction_type multi-scan
_exptl_absorpt_process_details ABSPACK
_exptl_crystal_colour colorless
_exptl_crystal_density_diffrn 0.905
_exptl_crystal_density_method 'not measured'
_exptl_crystal_description octahedral
_exptl_crystal_F_000 4912
_exptl_crystal_size_max 0.08
_exptl_crystal_size_mid 0.08
_exptl_crystal_size_min 0.08
_refine_diff_density_max 1.191
_refine_diff_density_min -0.976
_refine_diff_density_rms 0.101
_refine_ls_extinction_method none
_refine_ls_goodness_of_fit_ref 0.917
_refine_ls_hydrogen_treatment constr
_refine_ls_matrix_type full
_refine_ls_number_parameters 211
_refine_ls_number_reflns 6298
_refine_ls_number_restraints 0
_refine_ls_restrained_S_all 0.917
_refine_ls_R_factor_all 0.0653
_refine_ls_R_factor_gt 0.0466
_refine_ls_shift/su_max 0.001
_refine_ls_shift/su_mean 0.000
_refine_ls_structure_factor_coef Fsqd
_refine_ls_weighting_details 'calc w=1/[\s^2^(Fo^2^)+(0.0838P)^2^+0.0000P] where P=(Fo^2^+2Fc^2^)/3'
_refine_ls_weighting_scheme calc
_refine_ls_wR_factor_gt 0.1229
_refine_ls_wR_factor_ref 0.1321
_reflns_number_gt 4374
_reflns_number_total 6298
_reflns_threshold_expression I>2sigma(I)
_cod_data_source_file ic5013473_si_002.cif
_cod_data_source_block BUT-11_(CCDC:_1002104)
_cod_depositor_comments
;
The following automatic conversions were performed:

'_symmetry_cell_setting' value 'Cubic' changed to 'cubic' according
to
/usr/data/users/saulius/crontab/automatic-downloads/rss-feeds/ACS/lib/dictionaries/cif_core.dic
dictionary named 'cif_core.dic' version 2.4.2 from 2011-04-26.

Automatic conversion script
Id: cif_fix_values 2281 2013-09-26 08:29:07Z andrius 

 Adding full bibliography for 4340650--4340651.cif.
;
_cod_original_cell_volume 18290.8(1)
_cod_original_sg_symbol_Hall '-P 2ac 2ab'
_cod_database_code 4340651

loop_
_symmetry_equiv_pos_as_xyz
'x, y, z'
'z, x, y'
'y, z, x'
'-y+1/2, -z, x+1/2'
'z+1/2, -x+1/2, -y'
'-y, z+1/2, -x+1/2'
'-z+1/2, -x, y+1/2'
'-z, x+1/2, -y+1/2'
'y+1/2, -z+1/2, -x'
'-x+1/2, -y, z+1/2'
'x+1/2, -y+1/2, -z'
'-x, y+1/2, -z+1/2'
'-x, -y, -z'
'-z, -x, -y'
'-y, -z, -x'
'y-1/2, z, -x-1/2'
'-z-1/2, x-1/2, y'
'y, -z-1/2, x-1/2'
'z-1/2, x, -y-1/2'
'z, -x-1/2, y-1/2'
'-y-1/2, z-1/2, x'
'x-1/2, y, -z-1/2'
'-x-1/2, y-1/2, z'
'x, -y-1/2, z-1/2'

loop_
_atom_site_label
_atom_site_type_symbol
_atom_site_fract_x
_atom_site_fract_y
_atom_site_fract_z
_atom_site_U_iso_or_equiv
_atom_site_adp_type
_atom_site_occupancy
_atom_site_symmetry_multiplicity
_atom_site_calc_flag
_atom_site_refinement_flags
Zr1 Zr 0.011640(10) 0.907694(10) 0.986586(10) 0.01667(10) Uani 1 1 d .
O8 O -0.04588(18) 0.95412(18) 0.95412(18) 0.062(2) Uani 1 3 d S
O6 O -0.35687(11) 0.55182(10) 1.02505(11) 0.0337(6) Uani 1 1 d .
O1 O -0.12302(11) 0.90877(11) 1.00807(12) 0.0385(7) Uani 1 1 d .
O5 O -0.41012(12) 0.62203(12) 1.02603(11) 0.0402(7) Uani 1 1 d .
O2 O -0.05500(11) 0.85651(10) 0.98847(12) 0.0358(6) Uani 1 1 d .
O7 O -0.03332(13) 0.94214(16) 1.04451(13) 0.0638(13) Uani 1 1 d .
C14 C -0.36713(15) 0.59912(16) 1.02486(17) 0.0356(9) Uani 1 1 d .
C1 C -0.10152(16) 0.86570(15) 0.99929(18) 0.0375(10) Uani 1 1 d .
C4 C -0.21567(17) 0.7833(2) 1.0125(3) 0.0647(18) Uani 1 1 d .
C11 C -0.32122(18) 0.63319(19) 1.0226(2) 0.0527(13) Uani 1 1 d .
O3 O -0.30857(19) 0.8016(2) 0.9741(4) 0.186(5) Uani 1 1 d .
C3 C -0.18762(19) 0.82642(19) 1.0081(3) 0.0622(17) Uani 1 1 d .
H3 H -0.2027 0.8592 1.0084 0.075 Uiso 1 1 calc R
C13 C -0.2304(2) 0.6453(2) 1.0154(4) 0.093(3) Uani 1 1 d .
H13 H -0.1973 0.6310 1.0130 0.111 Uiso 1 1 calc R
C12 C -0.27269(19) 0.6129(2) 1.0184(3) 0.079(2) Uani 1 1 d .
H12 H -0.2681 0.5771 1.0175 0.094 Uiso 1 1 calc R
C7 C -0.1153(2) 0.7716(2) 1.0011(3) 0.086(3) Uani 1 1 d .
H7 H -0.0798 0.7672 0.9967 0.103 Uiso 1 1 calc R
C5 C -0.1969(2) 0.7346(2) 1.0106(3) 0.0693(18) Uani 1 1 d .
C2 C -0.13482(19) 0.81962(18) 1.0029(2) 0.0549(14) Uani 1 1 d .
C10 C -0.3278(2) 0.68544(19) 1.0224(2) 0.0578(15) Uani 1 1 d .
H10 H -0.3607 0.7002 1.0244 0.069 Uiso 1 1 calc R
C9 C -0.2851(2) 0.7149(2) 1.0193(3) 0.0672(18) Uani 1 1 d .
C8 C -0.2359(2) 0.6958(2) 1.0158(3) 0.074(2) Uani 1 1 d .
C6 C -0.1460(2) 0.7289(2) 1.0055(3) 0.092(3) Uani 1 1 d .
H6 H -0.1314 0.6959 1.0050 0.110 Uiso 1 1 calc R
S1 S -0.28336(6) 0.78192(6) 1.01861(12) 0.1090(10) Uani 1 1 d .
O4 O -0.2987(2) 0.8029(2) 1.0687(4) 0.187(5) Uani 1 1 d .

loop_
_atom_site_aniso_label
_atom_site_aniso_U_11
_atom_site_aniso_U_22
_atom_site_aniso_U_33
_atom_site_aniso_U_23
_atom_site_aniso_U_13
_atom_site_aniso_U_12
Zr1 0.01848(14) 0.01468(13) 0.01686(14) -0.00015(10) 0.00277(11) 0.00096(10)
O8 0.062(2) 0.062(2) 0.062(2) 0.046(3) 0.046(3) 0.046(3)
O6 0.0323(14) 0.0317(14) 0.0370(14) 0.0008(12) -0.0033(12) -0.0137(12)
O1 0.0366(15) 0.0315(14) 0.0474(16) 0.0071(14) -0.0053(14) -0.0175(13)
O5 0.0389(15) 0.0416(16) 0.0402(15) -0.0021(14) -0.0050(13) -0.0195(14)
O2 0.0338(14) 0.0297(13) 0.0441(15) 0.0021(13) -0.0003(13) -0.0130(12)
O7 0.0442(18) 0.093(3) 0.054(2) -0.053(2) -0.0293(17) 0.047(2)
C14 0.0279(18) 0.035(2) 0.043(2) 0.0013(18) -0.0052(17) -0.0082(17)
C1 0.035(2) 0.0250(18) 0.052(3) 0.0043(18) 0.0034(19) -0.0051(18)
C4 0.023(2) 0.051(3) 0.120(5) 0.002(3) 0.007(3) -0.009(2)
C11 0.036(2) 0.041(2) 0.081(4) 0.006(3) -0.004(3) -0.019(2)
O3 0.051(3) 0.069(3) 0.438(14) 0.098(6) -0.076(5) -0.015(3)
C3 0.035(2) 0.033(2) 0.119(5) 0.006(3) 0.008(3) -0.009(2)
C13 0.037(3) 0.043(3) 0.198(9) 0.011(4) 0.017(4) -0.012(3)
C12 0.028(2) 0.041(3) 0.167(8) -0.001(4) -0.005(3) -0.009(2)
C7 0.042(3) 0.032(2) 0.185(9) 0.000(4) 0.016(4) -0.003(2)
C5 0.051(3) 0.037(2) 0.120(6) 0.016(3) -0.001(4) -0.005(2)
C2 0.035(2) 0.036(2) 0.094(4) 0.002(3) 0.007(3) -0.016(2)
C10 0.039(2) 0.038(2) 0.096(4) -0.002(3) 0.001(3) -0.013(2)
C9 0.050(3) 0.036(2) 0.116(6) -0.004(3) 0.002(3) -0.013(2)
C8 0.036(3) 0.062(3) 0.124(6) -0.007(4) 0.007(3) -0.010(3)
C6 0.047(3) 0.032(2) 0.197(9) -0.005(4) 0.024(4) -0.010(2)
S1 0.0372(7) 0.0349(7) 0.255(3) -0.0069(12) 0.0187(12) -0.0120(6)
O4 0.104(4) 0.083(4) 0.373(12) -0.118(6) 0.132(6) -0.048(3)

loop_
_atom_type_symbol
_atom_type_description
_atom_type_scat_dispersion_real
_atom_type_scat_dispersion_imag
_atom_type_scat_source
C C 0.0181 0.0091 'International Tables Vol C Tables 4.2.6.8 and 6.1.1.4'
H H 0.0000 0.0000 'International Tables Vol C Tables 4.2.6.8 and 6.1.1.4'
O O 0.0492 0.0322 'International Tables Vol C Tables 4.2.6.8 and 6.1.1.4'
S S 0.3331 0.5567 'International Tables Vol C Tables 4.2.6.8 and 6.1.1.4'
Zr Zr -0.1862 2.2449 'International Tables Vol C Tables 4.2.6.8 and 6.1.1.4'

loop_
_geom_angle_atom_site_label_1
_geom_angle_atom_site_label_2
_geom_angle_atom_site_label_3
_geom_angle
_geom_angle_site_symmetry_1
_geom_angle_site_symmetry_3
O8 Zr1 O7 69.45(15) . 2_465
O8 Zr1 O7 69.37(14) . .
O7 Zr1 O7 108.0(3) 2_465 .
O8 Zr1 O7 107.4(3) . 15_676
O7 Zr1 O7 69.87(15) 2_465 15_676
O7 Zr1 O7 69.78(15) . 15_676
O8 Zr1 O1 78.87(18) . 2_465
O7 Zr1 O1 76.94(14) 2_465 2_465
O7 Zr1 O1 142.82(11) . 2_465
O7 Zr1 O1 140.75(11) 15_676 2_465
O8 Zr1 O6 140.90(8) . 20_466
O7 Zr1 O6 143.67(11) 2_465 20_466
O7 Zr1 O6 77.88(14) . 20_466
O7 Zr1 O6 79.51(13) 15_676 20_466
O1 Zr1 O6 120.53(11) 2_465 20_466
O8 Zr1 O2 78.13(18) . .
O7 Zr1 O2 141.17(11) 2_465 .
O7 Zr1 O2 78.63(14) . .
O7 Zr1 O2 142.77(11) 15_676 .
O1 Zr1 O2 76.33(12) 2_465 .
O6 Zr1 O2 74.94(11) 20_466 .
O8 Zr1 O5 143.19(8) . 11_567
O7 Zr1 O5 78.38(14) 2_465 11_567
O7 Zr1 O5 140.25(12) . 11_567
O7 Zr1 O5 76.50(14) 15_676 11_567
O1 Zr1 O5 76.83(12) 2_465 11_567
O6 Zr1 O5 75.82(11) 20_466 11_567
O2 Zr1 O5 121.49(11) . 11_567
O8 Zr1 Zr1 34.62(10) . 3_456
O7 Zr1 Zr1 89.34(12) 2_465 3_456
O7 Zr1 Zr1 34.77(9) . 3_456
O7 Zr1 Zr1 89.27(12) 15_676 3_456
O1 Zr1 Zr1 111.08(8) 2_465 3_456
O6 Zr1 Zr1 109.79(8) 20_466 3_456
O2 Zr1 Zr1 74.76(8) . 3_456
O5 Zr1 Zr1 163.68(9) 11_567 3_456
O8 Zr1 Zr1 34.62(10) . 2_465
O7 Zr1 Zr1 34.86(9) 2_465 2_465
O7 Zr1 Zr1 89.27(12) . 2_465
O7 Zr1 Zr1 89.35(12) 15_676 2_465
O1 Zr1 Zr1 74.17(8) 2_465 2_465
O6 Zr1 Zr1 165.25(8) 20_466 2_465
O2 Zr1 Zr1 109.89(8) . 2_465
O5 Zr1 Zr1 111.14(8) 11_567 2_465
Zr1 Zr1 Zr1 60.0 3_456 2_465
O8 Zr1 Zr1 88.87(18) . 15_676
O7 Zr1 Zr1 34.98(10) 2_465 15_676
O7 Zr1 Zr1 89.38(12) . 15_676
O7 Zr1 Zr1 34.90(9) 15_676 15_676
O1 Zr1 Zr1 109.26(8) 2_465 15_676
O6 Zr1 Zr1 112.01(8) 20_466 15_676
O2 Zr1 Zr1 164.73(8) . 15_676
O5 Zr1 Zr1 73.77(9) 11_567 15_676
Zr1 Zr1 Zr1 90.0 3_456 15_676
Zr1 Zr1 Zr1 60.028(5) 2_465 15_676
O8 Zr1 Zr1 88.87(18) . 14_667
O7 Zr1 Zr1 89.37(12) 2_465 14_667
O7 Zr1 Zr1 35.03(10) . 14_667
O7 Zr1 Zr1 34.77(9) 15_676 14_667
O1 Zr1 Zr1 164.12(8) 2_465 14_667
O6 Zr1 Zr1 75.33(8) 20_466 14_667
O2 Zr1 Zr1 111.23(8) . 14_667
O5 Zr1 Zr1 108.61(8) 11_567 14_667
Zr1 Zr1 Zr1 60.028(5) 3_456 14_667
Zr1 Zr1 Zr1 90.0 2_465 14_667
Zr1 Zr1 Zr1 59.943(10) 15_676 14_667
Zr1 O8 Zr1 110.8(2) 3_456 2_465
Zr1 O8 Zr1 110.8(2) 3_456 .
Zr1 O8 Zr1 110.8(2) 2_465 .
C14 O6 Zr1 129.2(3) . 21_656
C1 O1 Zr1 131.6(3) . 3_456
C14 O5 Zr1 130.3(3) . 11_467
C1 O2 Zr1 130.4(3) . .
Zr1 O7 Zr1 110.37(16) 3_456 .
Zr1 O7 Zr1 110.25(17) 3_456 14_667
Zr1 O7 Zr1 110.07(16) . 14_667
O6 C14 O5 130.3(4) . .
O6 C14 C11 114.3(4) . .
O5 C14 C11 115.4(4) . .
O2 C1 O1 128.8(4) . .
O2 C1 C2 114.9(4) . .
O1 C1 C2 116.3(4) . .
C3 C4 C5 125.5(5) . .
C3 C4 S1 124.5(4) . .
C5 C4 S1 110.0(4) . .
C10 C11 C12 119.8(5) . .
C10 C11 C14 119.3(5) . .
C12 C11 C14 120.8(5) . .
C4 C3 C2 116.0(5) . .
C4 C3 H3 122.0 . .
C2 C3 H3 122.0 . .
C8 C13 C12 121.1(6) . .
C8 C13 H13 119.4 . .
C12 C13 H13 119.4 . .
C11 C12 C13 120.0(5) . .
C11 C12 H12 120.0 . .
C13 C12 H12 120.0 . .
C2 C7 C6 121.9(5) . .
C2 C7 H7 119.1 . .
C6 C7 H7 119.1 . .
C6 C5 C4 117.6(5) . .
C6 C5 C8 129.0(5) . .
C4 C5 C8 113.4(5) . .
C7 C2 C3 119.5(5) . .
C7 C2 C1 121.8(5) . .
C3 C2 C1 118.7(4) . .
C9 C10 C11 117.3(5) . .
C9 C10 H10 121.3 . .
C11 C10 H10 121.3 . .
C10 C9 C8 124.3(5) . .
C10 C9 S1 126.0(5) . .
C8 C9 S1 109.6(4) . .
C13 C8 C9 117.4(5) . .
C13 C8 C5 128.3(6) . .
C9 C8 C5 114.2(6) . .
C5 C6 C7 119.5(5) . .
C5 C6 H6 120.2 . .
C7 C6 H6 120.2 . .
O3 S1 O4 117.5(5) . .
O3 S1 C9 110.8(4) . .
O4 S1 C9 110.9(4) . .
O3 S1 C4 112.2(4) . .
O4 S1 C4 110.0(4) . .
C9 S1 C4 92.7(3) . .

loop_
_geom_bond_atom_site_label_1
_geom_bond_atom_site_label_2
_geom_bond_distance
_geom_bond_site_symmetry_2
Zr1 O8 2.127(3) .
Zr1 O7 2.130(3) 2_465
Zr1 O7 2.135(3) .
Zr1 O7 2.141(3) 15_676
Zr1 O1 2.206(3) 2_465
Zr1 O6 2.207(3) 20_466
Zr1 O2 2.214(3) .
Zr1 O5 2.230(3) 11_567
Zr1 Zr1 3.5010(5) 3_456
Zr1 Zr1 3.5010(5) 2_465
Zr1 Zr1 3.5040(4) 15_676
Zr1 Zr1 3.5040(4) 14_667
O8 Zr1 2.127(3) 3_456
O8 Zr1 2.127(3) 2_465
O6 C14 1.275(5) .
O6 Zr1 2.207(3) 21_656
O1 C1 1.290(5) .
O1 Zr1 2.206(3) 3_456
O5 C14 1.284(5) .
O5 Zr1 2.230(3) 11_467
O2 C1 1.281(5) .
O7 Zr1 2.130(3) 3_456
O7 Zr1 2.141(3) 14_667
C14 C11 1.507(6) .
C1 C2 1.501(6) .
C4 C3 1.360(7) .
C4 C5 1.377(7) .
C4 S1 1.791(5) .
C11 C10 1.388(7) .
C11 C12 1.391(7) .
O3 S1 1.444(8) .
C3 C2 1.409(6) .
C3 H3 0.9500 .
C13 C8 1.341(8) .
C13 C12 1.406(7) .
C13 H13 0.9500 .
C12 H12 0.9500 .
C7 C2 1.367(7) .
C7 C6 1.390(7) .
C7 H7 0.9500 .
C5 C6 1.356(8) .
C5 C8 1.455(8) .
C10 C9 1.371(7) .
C10 H10 0.9500 .
C9 C8 1.393(8) .
C9 S1 1.766(5) .
C6 H6 0.9500 .
S1 O4 1.486(8) .

loop_
_platon_squeeze_void_nr
_platon_squeeze_void_average_x
_platon_squeeze_void_average_y
_platon_squeeze_void_average_z
_platon_squeeze_void_volume
_platon_squeeze_void_count_electrons
_platon_squeeze_void_content
1 0.384 -0.001 -0.005 11512 2593 ' '
